data_2007605
loop_
_publ_author_name
'Briggs, Andrew D.'
'Clegg, William'
'Elsegood, Mark R.J.'
'Frampton, Christopher S.'
'Jackson, Richard F.W.'

_publ_section_title
;
 Conformational Variations in Vinylsulfoximines
;
_journal_issue 9
_journal_name_full 'Acta Crystallographica Section C'
_journal_page_first 1335
_journal_page_last 1341
_journal_paper_doi 10.1107/S0108270198004508
_journal_volume 54
_journal_year 1998
_chemical_formula_moiety 'C16 H17 N O3 S2'
_chemical_formula_sum 'C16 H17 N O3 S2'
_chemical_formula_weight 335.43
_chemical_name_systematic
;
 (E)-S-(propenyl)-S-phenyl-N-(p-tolylsulfonyl)sulfoximine
;
_space_group_IT_number 15
_symmetry_cell_setting monoclinic
_symmetry_space_group_name_Hall '-C 2yc'
_symmetry_space_group_name_H-M 'C 1 2/c 1'
_audit_creation_method SHELXL97
_cell_angle_alpha 90.00
_cell_angle_beta 90.737(7)
_cell_angle_gamma 90.00
_cell_formula_units_Z 8
_cell_length_a 35.6712(18)
_cell_length_b 5.8847(19)
_cell_length_c 15.4068(15)
_cell_measurement_reflns_used 25
_cell_measurement_temperature 293(2)
_cell_measurement_theta_max 20.24
_cell_measurement_theta_min 17.05
_cell_volume 3233.8(11)
_computing_cell_refinement MSC/AFC
_computing_data_collection 'MSC/AFC diffractometer control'
_computing_data_reduction MSC/AFC
_computing_molecular_graphics SHELXTL
_computing_publication_material 'SHELXTL and local programs'
_computing_structure_refinement SHELXTL
_computing_structure_solution 'SHELXTL (Sheldrick, 1994)'
_diffrn_ambient_temperature 293(2)
_diffrn_measured_fraction_theta_full 0.908
_diffrn_measured_fraction_theta_max 0.908
_diffrn_measurement_device_type 'Rigaku AFC7R diffractometer'
_diffrn_measurement_method '\w/2\q scans'
_diffrn_radiation_monochromator graphite
_diffrn_radiation_source 'fine-focus sealed tube'
_diffrn_radiation_type MoK\a
_diffrn_radiation_wavelength 0.71069
_diffrn_reflns_av_R_equivalents 0.000
_diffrn_reflns_av_sigmaI/netI 0.030
_diffrn_reflns_limit_h_max 45
_diffrn_reflns_limit_h_min 0
_diffrn_reflns_limit_k_max 7
_diffrn_reflns_limit_k_min 0
_diffrn_reflns_limit_l_max 19
_diffrn_reflns_limit_l_min -19
_diffrn_reflns_number 3532
_diffrn_reflns_theta_full 27
_diffrn_reflns_theta_max 27
_diffrn_reflns_theta_min 2.64
_diffrn_standards_decay_% 0
_diffrn_standards_interval_count 150
_diffrn_standards_number 3
_exptl_absorpt_coefficient_mu 0.340
_exptl_absorpt_correction_T_max 1.000
_exptl_absorpt_correction_T_min 0.962
_exptl_absorpt_correction_type psi-scan
_exptl_absorpt_process_details '(North et al., 1968)'
_exptl_crystal_colour colourless
_exptl_crystal_density_diffrn 1.378
_exptl_crystal_density_method 'not measured'
_exptl_crystal_description plate
_exptl_crystal_F_000 1408
_exptl_crystal_size_max 0.35
_exptl_crystal_size_mid 0.30
_exptl_crystal_size_min 0.15
_refine_diff_density_max 0.277
_refine_diff_density_min -0.306
_refine_ls_extinction_coef 0.00016(19)
_refine_ls_extinction_method SHELXTL
_refine_ls_goodness_of_fit_ref 1.030
_refine_ls_hydrogen_treatment 'H atoms riding'
_refine_ls_matrix_type full
_refine_ls_number_parameters 202
_refine_ls_number_reflns 3532
_refine_ls_number_restraints 0
_refine_ls_restrained_S_all 1.030
_refine_ls_R_factor_all 0.060
_refine_ls_R_factor_gt 0.038
_refine_ls_shift/su_max 0.024
_refine_ls_shift/su_mean 0.000
_refine_ls_structure_factor_coef Fsqd
_refine_ls_weighting_details 'w = 1/[\s^2^(Fo^2^)+(0.0524P)^2^+2.4959P] where P=(Fo^2^+2Fc^2^)/3'
_refine_ls_weighting_scheme calc
_refine_ls_wR_factor_ref 0.111
_reflns_number_gt 2710
_reflns_number_total 3532
_reflns_threshold_expression I>2\s(I)
_cod_data_source_file fg1428.cif
_cod_data_source_block csf24
_cod_depositor_comments
;
The following automatic conversions were performed:

'_exptl_absorpt_correction_type' value '\y scan' was replaced with
the value 'psi-scan' as specified in the replacement file
'src/cod-tools/trunk/data/replacement-values/replacement_values.lst'.

Automatic conversion script
Id: cif_fix_values 5376 2017-05-30 11:51:03Z andrius 
;
_cod_original_sg_symbol_H-M 'C 2/c'
_cod_database_code 2007605

loop_
_symmetry_equiv_pos_as_xyz
'x, y, z'
'-x, y, -z+1/2'
'x+1/2, y+1/2, z'
'-x+1/2, y+1/2, -z+1/2'
'-x, -y, -z'
'x, -y, z-1/2'
'-x+1/2, -y+1/2, -z'
'x+1/2, -y+1/2, z-1/2'

loop_
_atom_site_label
_atom_site_fract_x
_atom_site_fract_y
_atom_site_fract_z
_atom_site_U_iso_or_equiv
_atom_site_adp_type
_atom_site_calc_flag
_atom_site_refinement_flags
_atom_site_disorder_assembly
_atom_site_disorder_group
_atom_site_type_symbol
S1 .852265(15) .91175(9) .63210(3) .04359(16) Uani d . . . S
O1 .83228(5) .8896(3) .55167(10) .0630(5) Uani d . . . O
O2 .86435(5) 1.1340(3) .65881(11) .0596(4) Uani d . . . O
C1 .82455(6) .7969(3) .71522(13) .0404(4) Uani d . . . C
C2 .80682(6) .5902(4) .70221(14) .0476(5) Uani d . . . C
H2 .8081 .5170 .6488 .057 Uiso calc R . . H
C3 .78717(6) .4939(4) .76968(15) .0520(5) Uani d . . . C
H3 .7748 .3567 .7607 .062 Uiso calc R . . H
C4 .78550(6) .5973(4) .85045(15) .0503(5) Uani d . . . C
C5 .80268(6) .8058(4) .86124(14) .0515(5) Uani d . . . C
H5 .8011 .8800 .9144 .062 Uiso calc R . . H
C6 .82227(6) .9066(4) .79458(14) .0452(5) Uani d . . . C
H6 .8338 1.0468 .8029 .054 Uiso calc R . . H
C7 .76631(9) .4810(6) .9247(2) .0800(9) Uani d . . . C
H7A .7844 .4484 .9698 .120 Uiso calc R . . H
H7B .7552 .3418 .9047 .120 Uiso calc R . . H
H7C .7472 .5787 .9471 .120 Uiso calc R . . H
N1 .88785(5) .7403(3) .62325(10) .0406(4) Uani d . . . N
S2 .922811(14) .75668(8) .68384(3) .03900(15) Uani d . . . S
O3 .94610(5) .9567(3) .68103(11) .0579(4) Uani d . . . O
C8 .91092(5) .7062(3) .79326(12) .0395(4) Uani d . . . C
C9 .89188(6) .5096(4) .81468(13) .0432(5) Uani d . . . C
H9 .8860 .4017 .7726 .052 Uiso calc R . . H
C10 .88174(7) .4771(4) .90091(14) .0537(6) Uani d . . . C
H10 .8692 .3455 .9171 .064 Uiso calc R . . H
C11 .89030(8) .6400(5) .96175(15) .0625(7) Uani d . . . C
H11 .8831 .6183 1.0190 .075 Uiso calc R . . H
C12 .90916(8) .8334(5) .93989(16) .0670(7) Uani d . . . C
H12 .9148 .9410 .9823 .080 Uiso calc R . . H
C13 .91988(7) .8698(4) .85489(15) .0539(6) Uani d . . . C
H13 .9328 1.0008 .8396 .065 Uiso calc R . . H
C14 .94817(6) .5169(4) .65253(14) .0445(5) Uani d . . . C
H14 .9362 .3772 .6464 .053 Uiso calc R . . H
C15 .98427(7) .5355(5) .63774(18) .0625(6) Uani d . . . C
H15 .9952 .6781 .6441 .075 Uiso calc R . . H
C16 1.00874(8) .3447(6) .6117(2) .0831(9) Uani d . . . C
H16A 1.0258 .3958 .5682 .125 Uiso calc R . . H
H16B .9936 .2234 .5887 .125 Uiso calc R . . H
H16C 1.0227 .2912 .6614 .125 Uiso calc R . . H

loop_
_atom_site_aniso_label
_atom_site_aniso_U_11
_atom_site_aniso_U_22
_atom_site_aniso_U_33
_atom_site_aniso_U_12
_atom_site_aniso_U_13
_atom_site_aniso_U_23
S1 .0517(3) .0422(3) .0370(3) .0066(2) .0048(2) .0059(2)
O1 .0619(10) .0852(13) .0417(8) .0116(9) -.0046(7) .0134(8)
O2 .0776(11) .0357(8) .0660(10) .0025(8) .0208(9) .0059(7)
C1 .0413(10) .0409(11) .0390(10) .0058(8) .0033(8) .0027(8)
C2 .0515(12) .0451(12) .0460(11) .0004(10) -.0016(9) -.0059(9)
C3 .0458(12) .0459(12) .0642(14) -.0065(10) -.0025(10) .0048(11)
C4 .0388(10) .0591(14) .0533(12) .0013(10) .0062(9) .0105(11)
C5 .0497(12) .0610(14) .0439(11) .0047(11) .0086(9) -.0048(10)
C6 .0484(11) .0407(11) .0464(11) .0007(9) .0046(9) -.0053(9)
C7 .0708(17) .096(2) .0739(18) -.0111(16) .0223(14) .0210(17)
N1 .0489(9) .0414(9) .0315(8) .0034(8) .0039(7) -.0015(7)
S2 .0434(3) .0347(3) .0389(3) -.0037(2) .00580(19) .00224(19)
O3 .0602(9) .0442(9) .0695(11) -.0150(7) .0081(8) .0057(8)
C8 .0432(10) .0407(11) .0346(9) .0030(8) .0001(8) -.0008(8)
C9 .0494(11) .0407(11) .0395(10) .0005(9) .0019(9) .0012(9)
C10 .0607(13) .0543(13) .0462(12) .0071(11) .0090(10) .0120(10)
C11 .0782(17) .0740(17) .0354(11) .0179(14) .0041(11) .0024(11)
C12 .0875(19) .0700(17) .0435(12) .0048(15) -.0048(12) -.0195(12)
C13 .0651(14) .0471(13) .0494(12) -.0048(11) -.0036(10) -.0084(10)
C14 .0463(11) .0429(11) .0445(11) .0025(9) .0065(9) -.0013(9)
C15 .0503(13) .0627(16) .0747(17) .0010(12) .0124(12) .0009(13)
C16 .0544(15) .083(2) .113(3) .0158(15) .0227(16) -.0029(19)

loop_
_atom_type_symbol
_atom_type_description
_atom_type_scat_dispersion_real
_atom_type_scat_dispersion_imag
_atom_type_scat_source
C C 0.0033 0.0016 'International Tables Vol C Tables 4.2.6.8 and 6.1.1.4'
H H 0.0000 0.0000 'International Tables Vol C Tables 4.2.6.8 and 6.1.1.4'
N N 0.0061 0.0033 'International Tables Vol C Tables 4.2.6.8 and 6.1.1.4'
O O 0.0106 0.0060 'International Tables Vol C Tables 4.2.6.8 and 6.1.1.4'
S S 0.1246 0.1234 'International Tables Vol C Tables 4.2.6.8 and 6.1.1.4'

loop_
_geom_angle_atom_site_label_1
_geom_angle_atom_site_label_2
_geom_angle_atom_site_label_3
_geom_angle
O1 S1 O2 118.48(11)
O1 S1 N1 104.58(10)
O2 S1 N1 110.92(10)
O1 S1 C1 108.49(10)
O2 S1 C1 108.07(10)
N1 S1 C1 105.56(9)
C2 C1 C6 120.3(2)
C2 C1 S1 119.43(16)
C6 C1 S1 120.13(16)
C3 C2 C1 119.1(2)
C2 C3 C4 121.5(2)
C5 C4 C3 118.3(2)
C5 C4 C7 121.2(2)
C3 C4 C7 120.5(2)
C4 C5 C6 121.3(2)
C5 C6 C1 119.4(2)
S2 N1 S1 122.17(10)
O3 S2 N1 119.46(10)
O3 S2 C14 110.52(11)
N1 S2 C14 101.45(10)
O3 S2 C8 108.12(10)
N1 S2 C8 111.24(9)
C14 S2 C8 105.01(10)
C9 C8 C13 121.78(19)
C9 C8 S2 119.48(15)
C13 C8 S2 118.70(17)
C8 C9 C10 118.4(2)
C11 C10 C9 119.8(2)
C12 C11 C10 121.3(2)
C11 C12 C13 120.3(2)
C12 C13 C8 118.4(2)
C15 C14 S2 119.49(19)
C14 C15 C16 124.5(3)

loop_
_geom_bond_atom_site_label_1
_geom_bond_atom_site_label_2
_geom_bond_site_symmetry_2
_geom_bond_distance
_geom_bond_publ_flag
S1 O1 . 1.4275(16) ?
S1 O2 . 1.4357(17) ?
S1 N1 . 1.6287(17) ?
S1 C1 . 1.763(2) ?
C1 C2 . 1.384(3) ?
C1 C6 . 1.386(3) ?
C2 C3 . 1.383(3) ?
C3 C4 . 1.387(3) ?
C4 C5 . 1.381(3) ?
C4 C7 . 1.506(3) ?
C5 C6 . 1.383(3) ?
N1 S2 . 1.5511(18) ?
S2 O3 . 1.4419(16) ?
S2 C14 . 1.747(2) ?
S2 C8 . 1.769(2) ?
C8 C9 . 1.384(3) ?
C8 C13 . 1.386(3) ?
C9 C10 . 1.395(3) ?
C10 C11 . 1.372(4) ?
C11 C12 . 1.366(4) ?
C12 C13 . 1.386(3) ?
C14 C15 . 1.315(3) ?
C15 C16 . 1.480(4) ?

loop_
_geom_torsion_atom_site_label_1
_geom_torsion_atom_site_label_2
_geom_torsion_atom_site_label_3
_geom_torsion_atom_site_label_4
_geom_torsion
O1 S1 C1 C2 45.03(19)
O2 S1 C1 C2 174.67(16)
N1 S1 C1 C2 -66.60(18)
O1 S1 C1 C6 -138.55(18)
O2 S1 C1 C6 -8.9(2)
N1 S1 C1 C6 109.82(18)
C6 C1 C2 C3 -0.6(3)
S1 C1 C2 C3 175.76(17)
C1 C2 C3 C4 -1.4(3)
C2 C3 C4 C5 2.8(3)
C2 C3 C4 C7 -175.5(2)
C3 C4 C5 C6 -2.3(3)
C7 C4 C5 C6 176.0(2)
C4 C5 C6 C1 0.3(3)
C2 C1 C6 C5 1.2(3)
S1 C1 C6 C5 -175.21(17)
O1 S1 N1 S2 162.83(12)
O2 S1 N1 S2 34.01(15)
C1 S1 N1 S2 -82.81(14)
S1 N1 S2 O3 -64.67(15)
S1 N1 S2 C14 173.65(12)
S1 N1 S2 C8 62.40(14)
O3 S2 C8 C9 -173.24(16)
N1 S2 C8 C9 53.73(19)
C14 S2 C8 C9 -55.23(19)
O3 S2 C8 C13 9.0(2)
N1 S2 C8 C13 -124.06(18)
C14 S2 C8 C13 126.98(18)
C13 C8 C9 C10 -0.2(3)
S2 C8 C9 C10 -177.95(16)
C8 C9 C10 C11 0.8(3)
C9 C10 C11 C12 -1.0(4)
C10 C11 C12 C13 0.4(4)
C11 C12 C13 C8 0.2(4)
C9 C8 C13 C12 -0.3(3)
S2 C8 C13 C12 177.47(19)
O3 S2 C14 C15 5.6(2)
N1 S2 C14 C15 133.3(2)
C8 S2 C14 C15 -110.8(2)
S2 C14 C15 C16 179.4(2)
